data_7002497
loop_
_publ_author_name
'Siemeling, Ulrich'
'Bruhn, Clemens'
'Bretthauer, Frauke'
'Borg, Marta'
'Tr\"ager, Frank'
'Vogel, Florian'
'Azzam, Waleed'
'Badin, Mihaela'
'Strunskus, Thomas'
'W\"oll, Christof'

_publ_section_title
;
 Photoresponsive SAMs on gold fabricated from azobenzene-functionalised
 asparagusic acid derivatives
;
_journal_issue 40
_journal_name_full 'Dalton Transactions'
_journal_page_first 8593
_journal_page_last 8604
_journal_paper_doi 10.1039/b905025f
_journal_year 2009
_chemical_formula_moiety 'C16 H13 I N2 O2 S2'
_chemical_formula_sum 'C16 H13 I N2 O2 S2'
_chemical_formula_weight 456.30
_chemical_name_systematic
;
?
;
_space_group_IT_number 14
_symmetry_cell_setting monoclinic
_symmetry_space_group_name_Hall '-P 2ybc'
_symmetry_space_group_name_H-M 'P 1 21/c 1'
_atom_sites_solution_hydrogens geom
_atom_sites_solution_primary direct
_atom_sites_solution_secondary difmap
_audit_creation_method SHELXL-97
_cell_angle_alpha 90.00
_cell_angle_beta 96.528(8)
_cell_angle_gamma 90.00
_cell_formula_units_Z 4
_cell_length_a 28.938(3)
_cell_length_b 5.0191(3)
_cell_length_c 11.4987(12)
_cell_measurement_reflns_used 9454
_cell_measurement_temperature 153(2)
_cell_measurement_theta_max 26.04
_cell_measurement_theta_min 2.15
_cell_volume 1659.3(3)
_computing_structure_refinement 'SHELXL-97 (Sheldrick, 1997)'
_computing_structure_solution 'SHELXS-97 (Sheldrick, 1990)'
_diffrn_ambient_temperature 153(2)
_diffrn_detector 'image plate (34 cm diameter)'
_diffrn_detector_area_resol_mean 6.67
_diffrn_detector_type STOE
_diffrn_measured_fraction_theta_full 0.998
_diffrn_measured_fraction_theta_max 0.998
_diffrn_measurement_details ' 152 frames, detector distance = 130 mm'
_diffrn_measurement_device '2-circle goniometer'
_diffrn_measurement_device_type 'STOE IPDS 2'
_diffrn_measurement_method 'rotation method'
_diffrn_radiation_collimation '0.5 mm diameter, multiple pinhole'
_diffrn_radiation_monochromator 'plane graphite'
_diffrn_radiation_polarisn_norm 0
_diffrn_radiation_type 'Mo K\a'
_diffrn_radiation_wavelength 0.71073
_diffrn_reflns_av_R_equivalents 0.0718
_diffrn_reflns_av_sigmaI/netI 0.0552
_diffrn_reflns_limit_h_max 34
_diffrn_reflns_limit_h_min -27
_diffrn_reflns_limit_k_max 5
_diffrn_reflns_limit_k_min -5
_diffrn_reflns_limit_l_max 13
_diffrn_reflns_limit_l_min -13
_diffrn_reflns_number 8385
_diffrn_reflns_theta_full 25.00
_diffrn_reflns_theta_max 25.00
_diffrn_reflns_theta_min 3.56
_diffrn_source 'sealed X-ray tube, 12 x 0.4 mm long-fine focus'
_diffrn_source_current 30
_diffrn_source_power 1.50
_diffrn_source_voltage 50
_diffrn_standards_decay_% 0
_exptl_absorpt_coefficient_mu 2.191
_exptl_absorpt_correction_T_max 0.8572
_exptl_absorpt_correction_T_min 0.6304
_exptl_absorpt_correction_type integration
_exptl_absorpt_process_details 'X-red ver.1.31 (Stoe & Cie. 2005)'
_exptl_crystal_colour orange
_exptl_crystal_density_diffrn 1.827
_exptl_crystal_density_method 'not measured'
_exptl_crystal_description plate
_exptl_crystal_F_000 896
_exptl_crystal_size_max 0.294
_exptl_crystal_size_mid 0.244
_exptl_crystal_size_min 0.064
_refine_diff_density_max 1.009
_refine_diff_density_min -0.676
_refine_diff_density_rms 0.089
_refine_ls_extinction_method none
_refine_ls_goodness_of_fit_ref 1.032
_refine_ls_hydrogen_treatment constr
_refine_ls_matrix_type full
_refine_ls_number_parameters 208
_refine_ls_number_reflns 2891
_refine_ls_number_restraints 0
_refine_ls_restrained_S_all 1.032
_refine_ls_R_factor_all 0.0419
_refine_ls_R_factor_gt 0.0322
_refine_ls_shift/su_max 0.002
_refine_ls_shift/su_mean 0.000
_refine_ls_structure_factor_coef Fsqd
_refine_ls_weighting_details 'calc w=1/[\s^2^(Fo^2^)+(0.0434P)^2^+0.0000P] where P=(Fo^2^+2Fc^2^)/3'
_refine_ls_weighting_scheme calc
_refine_ls_wR_factor_gt 0.0796
_refine_ls_wR_factor_ref 0.0821
_reflns_number_gt 2372
_reflns_number_total 2891
_reflns_threshold_expression >2sigma(I)
_cod_data_source_file b905025f.txt
_cod_data_source_block i0194
_cod_original_sg_symbol_H-M 'P 21/c'
_cod_database_code 7002497

loop_
_symmetry_equiv_pos_as_xyz
'x, y, z'
'-x, y+1/2, -z+1/2'
'-x, -y, -z'
'x, -y-1/2, z-1/2'

loop_
_atom_site_label
_atom_site_type_symbol
_atom_site_fract_x
_atom_site_fract_y
_atom_site_fract_z
_atom_site_U_iso_or_equiv
_atom_site_adp_type
_atom_site_occupancy
_atom_site_symmetry_multiplicity
_atom_site_calc_flag
_atom_site_refinement_flags
_atom_site_disorder_assembly
_atom_site_disorder_group
C1 C 0.35544(14) 2.3061(9) 1.3107(3) 0.0351(9) Uani 1 1 d . . .
C2 C 0.38807(16) 2.5408(9) 1.3162(4) 0.0404(10) Uani 1 1 d . . .
H2 H 0.3693 2.7069 1.3215 0.048 Uiso 1 1 calc R . .
C3 C 0.42406(17) 2.5274(9) 1.4232(4) 0.0436(11) Uani 1 1 d . . .
H3A H 0.4089 2.4756 1.4928 0.052 Uiso 1 1 calc R . .
H3B H 0.4386 2.7044 1.4382 0.052 Uiso 1 1 calc R . .
C4 C 0.41437(17) 2.5622(10) 1.2078(4) 0.0468(11) Uani 1 1 d . . .
H4A H 0.4309 2.7349 1.2077 0.056 Uiso 1 1 calc R . .
H4B H 0.3923 2.5503 1.1355 0.056 Uiso 1 1 calc R . .
C5 C 0.29616(15) 2.0961(9) 1.1800(4) 0.0379(10) Uani 1 1 d . . .
C6 C 0.26028(16) 2.0594(10) 1.2478(4) 0.0438(10) Uani 1 1 d . . .
H6 H 0.2582 2.1649 1.3156 0.053 Uiso 1 1 calc R . .
C7 C 0.22766(17) 1.8666(10) 1.2149(5) 0.0537(13) Uani 1 1 d . . .
H7 H 0.2031 1.8369 1.2614 0.064 Uiso 1 1 calc R . .
C8 C 0.22996(16) 1.7163(10) 1.1160(5) 0.0553(15) Uani 1 1 d . . .
C9 C 0.2666(2) 1.7541(11) 1.0487(5) 0.0593(15) Uani 1 1 d . . .
H9 H 0.2686 1.6483 0.9810 0.071 Uiso 1 1 calc R . .
C10 C 0.30037(17) 1.9474(11) 1.0809(4) 0.0480(11) Uani 1 1 d . . .
H10 H 0.3255 1.9756 1.0359 0.058 Uiso 1 1 calc R . .
C11 C 0.15367(18) 1.2207(10) 0.9879(5) 0.0555(14) Uani 1 1 d . . .
C12 C 0.1199(2) 1.1457(10) 1.0594(4) 0.0592(17) Uani 1 1 d . . .
H12 H 0.1197 1.2242 1.1346 0.071 Uiso 1 1 calc R . .
C13 C 0.08616(18) 0.9551(9) 1.0206(4) 0.0440(11) Uani 1 1 d . . .
H13 H 0.0632 0.9025 1.0687 0.053 Uiso 1 1 calc R . .
C14 C 0.08723(15) 0.8455(8) 0.9105(3) 0.0346(9) Uani 1 1 d . . .
C15 C 0.12098(14) 0.9199(9) 0.8397(4) 0.0389(10) Uani 1 1 d . . .
H15 H 0.1214 0.8425 0.7644 0.047 Uiso 1 1 calc R . .
C16 C 0.15382(18) 1.1079(10) 0.8803(5) 0.0513(12) Uani 1 1 d . . .
H16 H 0.1769 1.1592 0.8323 0.062 Uiso 1 1 calc R . .
I I 0.036852(9) 0.56800(6) 0.84273(2) 0.03723(11) Uani 1 1 d . . .
N1 N 0.1885(2) 1.5140(11) 1.0984(4) 0.0721(16) Uani 1 1 d . . .
N2 N 0.19468(18) 1.4284(10) 1.0089(4) 0.0637(13) Uani 1 1 d . . .
O1 O 0.32887(11) 2.2986(7) 1.2052(3) 0.0443(8) Uani 1 1 d . . .
O2 O 0.35159(11) 2.1471(6) 1.3871(3) 0.0410(7) Uani 1 1 d . . .
S1 S 0.46829(4) 2.2822(3) 1.39684(10) 0.0443(3) Uani 1 1 d . . .
S2 S 0.45558(4) 2.2892(3) 1.21412(10) 0.0467(3) Uani 1 1 d . . .

loop_
_atom_site_aniso_label
_atom_site_aniso_U_11
_atom_site_aniso_U_22
_atom_site_aniso_U_33
_atom_site_aniso_U_23
_atom_site_aniso_U_13
_atom_site_aniso_U_12
C1 0.035(2) 0.030(2) 0.041(2) -0.0036(18) 0.0008(17) 0.0074(19)
C2 0.038(2) 0.029(2) 0.052(2) -0.0023(19) -0.001(2) 0.000(2)
C3 0.041(3) 0.037(2) 0.051(2) -0.0128(19) -0.002(2) 0.002(2)
C4 0.046(3) 0.039(3) 0.053(3) 0.010(2) -0.004(2) -0.017(2)
C5 0.033(2) 0.037(2) 0.042(2) 0.0075(18) -0.0006(17) -0.008(2)
C6 0.035(2) 0.042(3) 0.055(3) 0.010(2) 0.006(2) -0.002(2)
C7 0.036(3) 0.046(3) 0.077(3) 0.019(3) 0.002(2) -0.005(2)
C8 0.031(2) 0.040(3) 0.087(4) 0.021(3) -0.025(3) -0.013(2)
C9 0.067(4) 0.053(3) 0.052(3) -0.009(2) -0.015(3) -0.002(3)
C10 0.044(3) 0.060(3) 0.040(2) -0.001(2) 0.005(2) -0.009(3)
C11 0.045(3) 0.032(3) 0.083(4) 0.010(3) -0.022(3) -0.006(2)
C12 0.087(4) 0.035(3) 0.047(3) -0.013(2) -0.030(3) 0.011(3)
C13 0.055(3) 0.038(2) 0.038(2) 0.0043(19) 0.001(2) 0.000(2)
C14 0.034(2) 0.030(2) 0.038(2) -0.0002(17) -0.0018(17) 0.0034(18)
C15 0.029(2) 0.039(2) 0.048(2) 0.0054(19) 0.0021(18) 0.001(2)
C16 0.039(3) 0.041(3) 0.071(3) 0.008(2) -0.006(2) -0.007(2)
I 0.03212(16) 0.03308(17) 0.04535(17) 0.00284(12) -0.00050(11) -0.00326(13)
N1 0.084(4) 0.085(4) 0.050(3) 0.027(2) 0.020(2) 0.051(3)
N2 0.075(3) 0.073(3) 0.046(2) 0.014(2) 0.021(2) 0.039(3)
O1 0.0429(18) 0.0416(18) 0.0452(16) 0.0105(14) -0.0083(13) -0.0160(15)
O2 0.0421(17) 0.0388(17) 0.0418(16) 0.0040(13) 0.0029(13) -0.0036(14)
S1 0.0374(6) 0.0478(7) 0.0472(6) 0.0023(5) 0.0024(5) 0.0059(5)
S2 0.0502(7) 0.0442(7) 0.0459(6) -0.0060(5) 0.0067(5) -0.0056(6)

loop_
_atom_type_symbol
_atom_type_description
_atom_type_scat_dispersion_real
_atom_type_scat_dispersion_imag
_atom_type_scat_source
C C 0.0033 0.0016 'International Tables Vol C Tables 4.2.6.8 and 6.1.1.4'
H H 0.0000 0.0000 'International Tables Vol C Tables 4.2.6.8 and 6.1.1.4'
I I -0.4742 1.8119 'International Tables Vol C Tables 4.2.6.8 and 6.1.1.4'
N N 0.0061 0.0033 'International Tables Vol C Tables 4.2.6.8 and 6.1.1.4'
O O 0.0106 0.0060 'International Tables Vol C Tables 4.2.6.8 and 6.1.1.4'
S S 0.1246 0.1234 'International Tables Vol C Tables 4.2.6.8 and 6.1.1.4'

loop_
_geom_angle_atom_site_label_1
_geom_angle_atom_site_label_2
_geom_angle_atom_site_label_3
_geom_angle
_geom_angle_site_symmetry_1
_geom_angle_site_symmetry_3
_geom_angle_publ_flag
O2 C1 O1 122.9(4) . . ?
O2 C1 C2 126.8(4) . . ?
O1 C1 C2 110.3(4) . . ?
C1 C2 C3 111.6(4) . . ?
C1 C2 C4 112.8(4) . . ?
C3 C2 C4 107.6(4) . . ?
C1 C2 H2 108.2 . . ?
C3 C2 H2 108.2 . . ?
C4 C2 H2 108.2 . . ?
C2 C3 S1 108.9(3) . . ?
C2 C3 H3A 109.9 . . ?
S1 C3 H3A 109.9 . . ?
C2 C3 H3B 109.9 . . ?
S1 C3 H3B 109.9 . . ?
H3A C3 H3B 108.3 . . ?
C2 C4 S2 107.4(3) . . ?
C2 C4 H4A 110.2 . . ?
S2 C4 H4A 110.2 . . ?
C2 C4 H4B 110.2 . . ?
S2 C4 H4B 110.2 . . ?
H4A C4 H4B 108.5 . . ?
C10 C5 C6 122.5(4) . . ?
C10 C5 O1 116.3(4) . . ?
C6 C5 O1 121.1(4) . . ?
C7 C6 C5 118.4(5) . . ?
C7 C6 H6 120.8 . . ?
C5 C6 H6 120.8 . . ?
C8 C7 C6 121.3(5) . . ?
C8 C7 H7 119.4 . . ?
C6 C7 H7 119.4 . . ?
C7 C8 C9 119.7(5) . . ?
C7 C8 N1 110.8(5) . . ?
C9 C8 N1 129.5(5) . . ?
C8 C9 C10 120.0(5) . . ?
C8 C9 H9 120.0 . . ?
C10 C9 H9 120.0 . . ?
C5 C10 C9 118.1(5) . . ?
C5 C10 H10 121.0 . . ?
C9 C10 H10 121.0 . . ?
C16 C11 C12 119.8(5) . . ?
C16 C11 N2 109.5(5) . . ?
C12 C11 N2 130.7(5) . . ?
C11 C12 C13 120.2(4) . . ?
C11 C12 H12 119.9 . . ?
C13 C12 H12 119.9 . . ?
C14 C13 C12 118.4(5) . . ?
C14 C13 H13 120.8 . . ?
C12 C13 H13 120.8 . . ?
C13 C14 C15 121.2(4) . . ?
C13 C14 I 121.1(3) . . ?
C15 C14 I 117.7(3) . . ?
C16 C15 C14 119.1(5) . . ?
C16 C15 H15 120.4 . . ?
C14 C15 H15 120.4 . . ?
C11 C16 C15 121.2(5) . . ?
C11 C16 H16 119.4 . . ?
C15 C16 H16 119.4 . . ?
N2 N1 C8 99.4(6) . . ?
N1 N2 C11 101.1(5) . . ?
C1 O1 C5 120.4(3) . . ?
C3 S1 S2 96.26(16) . . ?
C4 S2 S1 95.33(16) . . ?

loop_
_geom_bond_atom_site_label_1
_geom_bond_atom_site_label_2
_geom_bond_distance
_geom_bond_site_symmetry_2
_geom_bond_publ_flag
C1 O2 1.201(5) . ?
C1 O1 1.362(5) . ?
C1 C2 1.506(6) . ?
C2 C3 1.521(6) . ?
C2 C4 1.536(7) . ?
C2 H2 1.0000 . ?
C3 S1 1.826(5) . ?
C3 H3A 0.9900 . ?
C3 H3B 0.9900 . ?
C4 S2 1.813(5) . ?
C4 H4A 0.9900 . ?
C4 H4B 0.9900 . ?
C5 C10 1.379(7) . ?
C5 C6 1.380(7) . ?
C5 O1 1.397(5) . ?
C6 C7 1.375(7) . ?
C6 H6 0.9500 . ?
C7 C8 1.372(8) . ?
C7 H7 0.9500 . ?
C8 C9 1.395(8) . ?
C8 N1 1.567(8) . ?
C9 C10 1.397(7) . ?
C9 H9 0.9500 . ?
C10 H10 0.9500 . ?
C11 C16 1.361(8) . ?
C11 C12 1.399(9) . ?
C11 N2 1.577(7) . ?
C12 C13 1.402(7) . ?
C12 H12 0.9500 . ?
C13 C14 1.384(6) . ?
C13 H13 0.9500 . ?
C14 C15 1.391(6) . ?
C14 I 2.101(4) . ?
C15 C16 1.382(7) . ?
C15 H15 0.9500 . ?
C16 H16 0.9500 . ?
N1 N2 1.148(6) . ?
S1 S2 2.0916(16) . ?

loop_
_geom_torsion_atom_site_label_1
_geom_torsion_atom_site_label_2
_geom_torsion_atom_site_label_3
_geom_torsion_atom_site_label_4
_geom_torsion
_geom_torsion_site_symmetry_1
_geom_torsion_site_symmetry_2
_geom_torsion_site_symmetry_3
_geom_torsion_site_symmetry_4
_geom_torsion_publ_flag
O2 C1 C2 C3 11.7(7) . . . . ?
O1 C1 C2 C3 -169.7(4) . . . . ?
O2 C1 C2 C4 133.0(5) . . . . ?
O1 C1 C2 C4 -48.4(5) . . . . ?
C1 C2 C3 S1 76.5(4) . . . . ?
C4 C2 C3 S1 -47.7(4) . . . . ?
C1 C2 C4 S2 -70.2(4) . . . . ?
C3 C2 C4 S2 53.3(4) . . . . ?
C10 C5 C6 C7 0.1(7) . . . . ?
O1 C5 C6 C7 176.4(4) . . . . ?
C5 C6 C7 C8 -1.1(7) . . . . ?
C6 C7 C8 C9 1.6(7) . . . . ?
C6 C7 C8 N1 -179.5(4) . . . . ?
C7 C8 C9 C10 -1.1(8) . . . . ?
N1 C8 C9 C10 -179.7(4) . . . . ?
C6 C5 C10 C9 0.4(7) . . . . ?
O1 C5 C10 C9 -176.0(4) . . . . ?
C8 C9 C10 C5 0.1(8) . . . . ?
C16 C11 C12 C13 0.0(7) . . . . ?
N2 C11 C12 C13 179.4(4) . . . . ?
C11 C12 C13 C14 -0.3(7) . . . . ?
C12 C13 C14 C15 0.5(7) . . . . ?
C12 C13 C14 I -178.0(3) . . . . ?
C13 C14 C15 C16 -0.3(7) . . . . ?
I C14 C15 C16 178.1(3) . . . . ?
C12 C11 C16 C15 0.2(7) . . . . ?
N2 C11 C16 C15 -179.4(4) . . . . ?
C14 C15 C16 C11 0.0(7) . . . . ?
C7 C8 N1 N2 174.2(4) . . . . ?
C9 C8 N1 N2 -7.0(7) . . . . ?
C8 N1 N2 C11 179.6(3) . . . . ?
C16 C11 N2 N1 176.5(4) . . . . ?
C12 C11 N2 N1 -3.0(7) . . . . ?
O2 C1 O1 C5 -1.8(6) . . . . ?
C2 C1 O1 C5 179.6(4) . . . . ?
C10 C5 O1 C1 -124.1(5) . . . . ?
C6 C5 O1 C1 59.4(6) . . . . ?
C2 C3 S1 S2 21.5(4) . . . . ?
C2 C4 S2 S1 -33.0(3) . . . . ?
C3 S1 S2 C4 6.4(2) . . . . ?

loop_
_cod_related_entry_id
_cod_related_entry_database
_cod_related_entry_code
1 ChemSpider 30652638
